data_7057575
loop_
_publ_author_name
'Marchetti, Fabio'
'Pettinari, Riccardo'
'Di Nicola, Corrado'
'Pettinari, Claudio'
'Paul, Anup'
'Crispini, Alessandra'
'Giorno, Eugenia'
'Lelj, Francesco'
'Stoia, Sonia'
'Amati, Mario'

_publ_section_title
;
 Effects of methyl groups in a pyrimidine-based flexible ligand on the
 formation of silver(i) coordination networks
;
_journal_issue 16
_journal_name_full 'New Journal of Chemistry'
_journal_page_first 13998
_journal_paper_doi 10.1039/C8NJ02823K
_journal_volume 42
_journal_year 2018
_chemical_formula_moiety 'C29 H30 Ag F3 N6 O2 S3, 0.5(H2 O)'
_chemical_formula_sum 'C29 H31 Ag F3 N6 O2.5 S3'
_chemical_formula_weight 764.65
_space_group_crystal_system monoclinic
_space_group_IT_number 14
_space_group_name_Hall '-P 2ybc'
_space_group_name_H-M_alt 'P 1 21/c 1'
_symmetry_space_group_name_Hall '-P 2ybc'
_symmetry_space_group_name_H-M 'P 1 21/c 1'
_atom_sites_solution_hydrogens mixed
_audit_creation_method SHELXL-2014/7
_audit_update_record
;
2018-07-09 deposited with the CCDC.
2018-07-17 downloaded from the CCDC.
;
_cell_angle_alpha 90
_cell_angle_beta 100.308(14)
_cell_angle_gamma 90
_cell_formula_units_Z 4
_cell_length_a 20.058(4)
_cell_length_b 11.420(2)
_cell_length_c 15.067(3)
_cell_measurement_reflns_used 9506
_cell_measurement_temperature 298(2)
_cell_measurement_theta_max 22.59
_cell_measurement_theta_min 2.25
_cell_volume 3395.6(11)
_computing_structure_refinement 'SHELXL-2014/7 (Sheldrick, 2014)'
_diffrn_ambient_temperature 298(2)
_diffrn_measured_fraction_theta_full 0.997
_diffrn_measured_fraction_theta_max 0.997
_diffrn_measurement_device_type 'Bruker APEX-II CCD'
_diffrn_measurement_method 'omega scan'
_diffrn_radiation_monochromator graphite
_diffrn_radiation_type MoK\a
_diffrn_radiation_wavelength 0.71073
_diffrn_reflns_av_R_equivalents 0.1010
_diffrn_reflns_av_unetI/netI 0.0562
_diffrn_reflns_Laue_measured_fraction_full 0.997
_diffrn_reflns_Laue_measured_fraction_max 0.997
_diffrn_reflns_limit_h_max 23
_diffrn_reflns_limit_h_min -23
_diffrn_reflns_limit_k_max 13
_diffrn_reflns_limit_k_min -13
_diffrn_reflns_limit_l_max 17
_diffrn_reflns_limit_l_min -17
_diffrn_reflns_number 55350
_diffrn_reflns_point_group_measured_fraction_full 0.997
_diffrn_reflns_point_group_measured_fraction_max 0.997
_diffrn_reflns_theta_full 24.121
_diffrn_reflns_theta_max 24.121
_diffrn_reflns_theta_min 2.060
_diffrn_source 'fine-focus sealed tube'
_exptl_absorpt_coefficient_mu 0.832
_exptl_absorpt_correction_T_max 0.9593
_exptl_absorpt_correction_T_min 0.8560
_exptl_absorpt_correction_type multi-scan
_exptl_absorpt_process_details 'Bruker SADABS'
_exptl_crystal_colour white
_exptl_crystal_density_diffrn 1.496
_exptl_crystal_description parallelepiped
_exptl_crystal_F_000 1556
_exptl_crystal_size_max 0.35
_exptl_crystal_size_mid 0.18
_exptl_crystal_size_min 0.09
_refine_diff_density_max 0.668
_refine_diff_density_min -0.565
_refine_diff_density_rms 0.079
_refine_ls_extinction_method none
_refine_ls_goodness_of_fit_ref 1.065
_refine_ls_hydrogen_treatment constr
_refine_ls_matrix_type full
_refine_ls_number_parameters 469
_refine_ls_number_reflns 5383
_refine_ls_number_restraints 115
_refine_ls_restrained_S_all 1.070
_refine_ls_R_factor_all 0.1108
_refine_ls_R_factor_gt 0.0552
_refine_ls_shift/su_max 0.001
_refine_ls_shift/su_mean 0.000
_refine_ls_structure_factor_coef Fsqd
_refine_ls_weighting_details 'w=1/[\s^2^(Fo^2^)+(0.0156P)^2^+14.0959P] where P=(Fo^2^+2Fc^2^)/3'
_refine_ls_weighting_scheme calc
_refine_ls_wR_factor_gt 0.0993
_refine_ls_wR_factor_ref 0.1221
_reflns_Friedel_coverage 0.000
_reflns_number_gt 3329
_reflns_number_total 5383
_reflns_threshold_expression 'I > 2\s(I)'
_cod_data_source_file c8nj02823k2.cif
_cod_data_source_block 5
_cod_depositor_comments 'Adding full bibliography for 7057574--7057575.cif.'
_cod_original_cell_volume 3395.7(12)
_cod_original_formula_sum 'C29 H31 Ag F3 N6 O2.50 S3'
_cod_database_code 7057575
_shelx_shelxl_version_number 2014/7
_shelx_space_group_comment
;
The symmetry employed for this shelxl refinement is uniquely defined
by the following loop, which should always be used as a source of
symmetry information in preference to the above space-group names.
They are only intended as comments.
;

loop_
_space_group_symop_operation_xyz
'x, y, z'
'-x, y+1/2, -z+1/2'
'-x, -y, -z'
'x, -y-1/2, z-1/2'

loop_
_atom_site_label
_atom_site_type_symbol
_atom_site_fract_x
_atom_site_fract_y
_atom_site_fract_z
_atom_site_U_iso_or_equiv
_atom_site_adp_type
_atom_site_occupancy
_atom_site_site_symmetry_order
_atom_site_calc_flag
_atom_site_refinement_flags_posn
_atom_site_refinement_flags_adp
_atom_site_refinement_flags_occupancy
_atom_site_disorder_assembly
_atom_site_disorder_group
Ag Ag 0.16593(3) 1.14171(5) 0.81786(4) 0.0623(2) Uani 1 1 d . . . . .
S1 S 0.23147(10) 0.93248(16) 0.71990(12) 0.0626(5) Uani 1 1 d . . . . .
S2 S 0.24591(10) 0.37467(15) 0.87786(11) 0.0565(5) Uani 1 1 d . . . . .
S3 S 0.49622(9) 0.47277(15) 0.73521(11) 0.0535(5) Uani 1 1 d . . . . .
N1 N 0.1526(3) 1.1110(5) 0.6712(4) 0.0544(15) Uani 1 1 d . . . . .
N2 N 0.1529(3) 0.9633(5) 0.5587(4) 0.0572(15) Uani 1 1 d . . . . .
N4 N 0.2926(3) 0.3182(5) 1.0509(3) 0.0490(14) Uani 1 1 d . . . . .
N3 N 0.2287(3) 0.1759(4) 0.9539(3) 0.0453(13) Uani 1 1 d . . . . .
N5 N 0.4651(3) 0.3470(4) 0.5898(3) 0.0472(13) Uani 1 1 d . . . . .
N6 N 0.4267(3) 0.5459(4) 0.5770(3) 0.0460(13) Uani 1 1 d . . . . .
C1 C 0.1099(4) 1.1781(7) 0.6104(6) 0.067(2) Uani 1 1 d . . . . .
C2 C 0.0876(4) 1.1358(8) 0.5259(5) 0.075(2) Uani 1 1 d . . . . .
H2 H 0.0585 1.1809 0.4845 0.090 Uiso 1 1 calc R U . . .
C3 C 0.1074(4) 1.0275(8) 0.5009(5) 0.065(2) Uani 1 1 d . . . . .
C4 C 0.1718(3) 1.0082(6) 0.6401(4) 0.0485(17) Uani 1 1 d . . . . .
C5 C 0.0894(5) 1.2941(7) 0.6430(6) 0.101(3) Uani 1 1 d . . . . .
H5A H 0.1112 1.3057 0.7044 0.151 Uiso 1 1 calc R U . . .
H5B H 0.1026 1.3553 0.6060 0.151 Uiso 1 1 calc R U . . .
H5C H 0.0411 1.2959 0.6393 0.151 Uiso 1 1 calc R U . . .
C6 C 0.0817(4) 0.9738(9) 0.4107(5) 0.102(3) Uani 1 1 d . . . . .
H6A H 0.0500 1.0261 0.3755 0.152 Uiso 1 1 calc R U . . .
H6B H 0.1190 0.9598 0.3801 0.152 Uiso 1 1 calc R U . . .
H6C H 0.0596 0.9010 0.4187 0.152 Uiso 1 1 calc R U . . .
C7 C 0.2381(4) 0.7955(5) 0.6631(4) 0.0578(19) Uani 1 1 d . . . . .
H7A H 0.1938 0.7594 0.6478 0.069 Uiso 1 1 calc R U . . .
H7B H 0.2552 0.8090 0.6076 0.069 Uiso 1 1 calc R U . . .
C8 C 0.2858(4) 0.7149(5) 0.7241(4) 0.0468(17) Uani 1 1 d . . . . .
C9 C 0.3522(3) 0.7035(5) 0.7136(4) 0.0445(16) Uani 1 1 d . . . . .
H9 H 0.3674 0.7454 0.6683 0.053 Uiso 1 1 calc R U . . .
C10 C 0.3971(3) 0.6305(5) 0.7695(4) 0.0428(15) Uani 1 1 d . . . . .
C11 C 0.3732(4) 0.5703(5) 0.8375(4) 0.0475(17) Uani 1 1 d . . . . .
H11 H 0.4027 0.5217 0.8756 0.057 Uiso 1 1 calc R U . . .
C12 C 0.3064(4) 0.5806(5) 0.8504(4) 0.0449(16) Uani 1 1 d . . . . .
C13 C 0.2631(3) 0.6534(5) 0.7926(4) 0.0481(16) Uani 1 1 d . . . . .
H13 H 0.2182 0.6610 0.7999 0.058 Uiso 1 1 calc R U . . .
C14 C 0.2825(4) 0.5131(5) 0.9244(4) 0.0559(19) Uani 1 1 d . . . . .
H14A H 0.2487 0.5581 0.9483 0.067 Uiso 1 1 calc R U . . .
H14B H 0.3202 0.4981 0.9730 0.067 Uiso 1 1 calc R U . . .
C15 C 0.2572(3) 0.2814(5) 0.9723(4) 0.0447(16) Uani 1 1 d . . . . .
C16 C 0.2364(3) 0.0984(5) 1.0219(5) 0.0512(18) Uani 1 1 d . . . . .
C17 C 0.2727(4) 0.1286(7) 1.1059(5) 0.061(2) Uani 1 1 d . . . . .
H17 H 0.2782 0.0750 1.1532 0.074 Uiso 1 1 calc R U . . .
C18 C 0.3003(3) 0.2392(6) 1.1187(4) 0.0518(18) Uani 1 1 d . . . . .
C19 C 0.2036(4) -0.0195(6) 1.0027(5) 0.082(3) Uani 1 1 d . . . . .
H19A H 0.2126 -0.0669 1.0561 0.123 Uiso 1 1 calc R U . . .
H19B H 0.1556 -0.0098 0.9844 0.123 Uiso 1 1 calc R U . . .
H19C H 0.2218 -0.0571 0.9552 0.123 Uiso 1 1 calc R U . . .
C20 C 0.3405(4) 0.2794(7) 1.2074(4) 0.072(2) Uani 1 1 d . . . . .
H20A H 0.3430 0.2172 1.2507 0.108 Uiso 1 1 calc R U . . .
H20B H 0.3854 0.3005 1.1996 0.108 Uiso 1 1 calc R U . . .
H20C H 0.3188 0.3461 1.2285 0.108 Uiso 1 1 calc R U . . .
C21 C 0.4700(3) 0.6202(5) 0.7589(4) 0.0544(18) Uani 1 1 d . . . . .
H21A H 0.4984 0.6477 0.8138 0.065 Uiso 1 1 calc R U . . .
H21B H 0.4775 0.6714 0.7102 0.065 Uiso 1 1 calc R U . . .
C22 C 0.4577(3) 0.4548(6) 0.6212(4) 0.0416(15) Uani 1 1 d . . . . .
C23 C 0.4380(4) 0.3294(6) 0.5029(5) 0.0553(19) Uani 1 1 d . . . . .
C24 C 0.4039(4) 0.4195(7) 0.4505(4) 0.0581(19) Uani 1 1 d . . . . .
H24 H 0.3846 0.4068 0.3904 0.070 Uiso 1 1 calc R U . . .
C25 C 0.3997(3) 0.5264(6) 0.4894(5) 0.0533(18) Uani 1 1 d . . . . .
C26 C 0.4486(4) 0.2108(6) 0.4652(5) 0.076(2) Uani 1 1 d . . . . .
H26A H 0.4272 0.2079 0.4029 0.114 Uiso 1 1 calc R U . . .
H26B H 0.4962 0.1963 0.4701 0.114 Uiso 1 1 calc R U . . .
H26C H 0.4291 0.1522 0.4985 0.114 Uiso 1 1 calc R U . . .
C27 C 0.3654(4) 0.6296(7) 0.4384(5) 0.081(2) Uani 1 1 d . . . . .
H27A H 0.3480 0.6070 0.3773 0.121 Uiso 1 1 calc R U . . .
H27B H 0.3287 0.6557 0.4666 0.121 Uiso 1 1 calc R U . . .
H27C H 0.3975 0.6920 0.4388 0.121 Uiso 1 1 calc R U . . .
F1 F -0.0733(9) 1.2416(18) 0.7935(16) 0.213(9) Uani 0.5 1 d D U P A 1
F2 F -0.0946(13) 1.071(2) 0.8276(19) 0.164(14) Uani 0.5 1 d D U P A 1
F3 F -0.0558(12) 1.182(2) 0.9282(14) 0.137(9) Uani 0.5 1 d D U P A 1
O1 O 0.0661(7) 1.1794(17) 0.8701(12) 0.113(7) Uani 0.5 1 d D U P A 1
O2 O 0.0242(8) 1.0332(14) 0.7891(11) 0.132(6) Uani 0.5 1 d D U P A 1
C28 C 0.0205(9) 1.1210(16) 0.8343(12) 0.070(8) Uani 0.5 1 d D U P A 1
C29 C -0.0514(10) 1.1562(16) 0.8464(12) 0.091(7) Uani 0.5 1 d D U P A 1
F1A F -0.0953(8) 1.086(2) 0.8196(16) 0.143(13) Uani 0.5 1 d D U P A 2
F2A F -0.0365(7) 1.0462(14) 0.9563(9) 0.146(5) Uani 0.5 1 d D U P A 2
F3A F -0.0597(13) 1.232(2) 0.9068(19) 0.190(15) Uani 0.5 1 d D U P A 2
O1A O 0.0640(10) 1.0496(19) 0.8704(15) 0.172(7) Uani 0.5 1 d D U P A 2
O2A O 0.0352(13) 1.210(2) 0.8111(17) 0.207(13) Uani 0.5 1 d D U P A 2
C28A C 0.0232(13) 1.1269(17) 0.8520(14) 0.104(10) Uani 0.5 1 d D U P A 2
C29A C -0.0443(13) 1.1212(16) 0.8861(13) 0.115(10) Uani 0.5 1 d D U P A 2
O0AA O -0.0926(10) 1.3173(19) 0.6949(19) 0.261(13) Uani 0.5 1 d D . P B 2
H0AA H -0.0504 1.3133 0.6942 0.391 Uiso 0.5 1 d DR U P B 2
H0AB H -0.1027 1.3887 0.6837 0.391 Uiso 0.5 1 d R U P B 2

loop_
_atom_site_aniso_label
_atom_site_aniso_U_11
_atom_site_aniso_U_22
_atom_site_aniso_U_33
_atom_site_aniso_U_23
_atom_site_aniso_U_13
_atom_site_aniso_U_12
Ag 0.0768(4) 0.0530(3) 0.0584(4) -0.0058(3) 0.0159(3) 0.0026(3)
S1 0.0857(14) 0.0479(11) 0.0474(11) -0.0061(9) -0.0063(10) 0.0192(10)
S2 0.0851(14) 0.0440(10) 0.0407(10) 0.0071(8) 0.0118(9) -0.0072(10)
S3 0.0654(12) 0.0543(11) 0.0393(10) -0.0027(8) 0.0056(9) 0.0092(9)
N1 0.060(4) 0.054(4) 0.049(3) 0.006(3) 0.010(3) 0.008(3)
N2 0.064(4) 0.067(4) 0.042(3) -0.003(3) 0.014(3) 0.001(3)
N4 0.061(4) 0.049(3) 0.037(3) 0.008(3) 0.010(3) 0.003(3)
N3 0.052(3) 0.043(3) 0.047(3) 0.012(3) 0.022(3) 0.004(3)
N5 0.064(4) 0.038(3) 0.042(3) -0.003(3) 0.017(3) -0.003(3)
N6 0.050(3) 0.044(3) 0.043(3) 0.008(3) 0.007(3) 0.002(3)
C1 0.069(5) 0.062(5) 0.074(6) 0.023(4) 0.023(4) 0.014(4)
C2 0.084(6) 0.093(7) 0.045(5) 0.023(5) 0.001(4) 0.022(5)
C3 0.067(5) 0.080(6) 0.050(5) 0.011(4) 0.014(4) -0.006(5)
C4 0.056(4) 0.051(4) 0.042(4) 0.009(3) 0.019(3) 0.006(4)
C5 0.126(8) 0.070(6) 0.102(7) 0.019(5) 0.010(6) 0.049(6)
C6 0.097(7) 0.157(10) 0.043(5) -0.002(6) -0.007(5) -0.014(7)
C7 0.084(5) 0.040(4) 0.046(4) 0.000(3) 0.003(4) 0.014(4)
C8 0.070(5) 0.031(4) 0.039(4) -0.003(3) 0.008(3) -0.002(3)
C9 0.062(5) 0.034(4) 0.039(4) -0.005(3) 0.014(3) -0.007(3)
C10 0.050(4) 0.034(4) 0.044(4) -0.006(3) 0.009(3) -0.002(3)
C11 0.070(5) 0.032(3) 0.041(4) 0.000(3) 0.012(3) -0.001(3)
C12 0.069(5) 0.029(3) 0.039(4) -0.002(3) 0.015(3) 0.000(3)
C13 0.056(4) 0.041(4) 0.047(4) -0.008(3) 0.010(3) -0.001(3)
C14 0.084(5) 0.041(4) 0.046(4) 0.003(3) 0.020(4) -0.006(4)
C15 0.051(4) 0.037(4) 0.052(4) 0.012(3) 0.024(4) 0.006(3)
C16 0.061(5) 0.039(4) 0.060(5) 0.008(4) 0.028(4) 0.004(3)
C17 0.069(5) 0.068(5) 0.051(5) 0.023(4) 0.021(4) 0.004(4)
C18 0.052(4) 0.059(5) 0.049(4) 0.011(4) 0.022(3) 0.010(4)
C19 0.106(7) 0.050(5) 0.097(6) 0.015(4) 0.034(5) -0.008(5)
C20 0.077(6) 0.092(6) 0.046(5) 0.011(4) 0.005(4) -0.002(5)
C21 0.063(5) 0.051(4) 0.049(4) -0.012(3) 0.011(3) -0.008(4)
C22 0.048(4) 0.045(4) 0.034(4) 0.003(3) 0.013(3) -0.004(3)
C23 0.060(5) 0.051(5) 0.060(5) -0.001(4) 0.024(4) -0.015(4)
C24 0.068(5) 0.070(5) 0.035(4) 0.006(4) 0.008(3) -0.020(4)
C25 0.050(4) 0.062(5) 0.050(5) 0.014(4) 0.012(4) -0.002(4)
C26 0.099(6) 0.067(5) 0.067(5) -0.024(4) 0.026(5) -0.017(5)
C27 0.074(6) 0.095(7) 0.068(5) 0.025(5) -0.001(4) 0.004(5)
F1 0.149(15) 0.179(17) 0.32(3) 0.118(19) 0.064(16) 0.065(13)
F2 0.18(2) 0.14(2) 0.16(2) 0.032(17) 0.003(18) -0.092(17)
F3 0.106(15) 0.18(2) 0.142(15) -0.040(15) 0.078(12) -0.008(15)
O1 0.058(9) 0.164(16) 0.125(12) -0.106(12) 0.037(8) -0.045(10)
O2 0.129(11) 0.138(12) 0.132(11) -0.057(10) 0.030(9) 0.010(9)
C28 0.043(12) 0.108(19) 0.054(11) -0.005(13) -0.001(10) -0.003(14)
C29 0.053(14) 0.115(19) 0.108(16) -0.003(16) 0.027(14) -0.032(13)
F1A 0.043(10) 0.19(3) 0.19(3) -0.079(19) 0.006(12) -0.037(13)
F2A 0.123(11) 0.190(16) 0.132(12) -0.012(11) 0.040(8) -0.059(11)
F3A 0.089(13) 0.19(2) 0.27(3) -0.16(2) -0.015(16) 0.045(14)
O1A 0.165(11) 0.180(11) 0.176(11) 0.011(9) 0.044(8) 0.012(9)
O2A 0.22(3) 0.20(2) 0.25(3) 0.14(2) 0.16(2) 0.083(17)
C28A 0.13(2) 0.070(17) 0.13(2) -0.020(16) 0.065(18) 0.001(18)
C29A 0.10(2) 0.098(19) 0.14(2) -0.037(18) 0.008(19) -0.014(16)
O0AA 0.18(2) 0.18(2) 0.45(4) 0.06(2) 0.14(2) 0.053(17)

loop_
_atom_type_symbol
_atom_type_description
_atom_type_scat_dispersion_real
_atom_type_scat_dispersion_imag
_atom_type_scat_source
C C 0.0033 0.0016 'International Tables Vol C Tables 4.2.6.8 and 6.1.1.4'
H H 0.0000 0.0000 'International Tables Vol C Tables 4.2.6.8 and 6.1.1.4'
Ag Ag -0.8971 1.1015 'International Tables Vol C Tables 4.2.6.8 and 6.1.1.4'
F F 0.0171 0.0103 'International Tables Vol C Tables 4.2.6.8 and 6.1.1.4'
N N 0.0061 0.0033 'International Tables Vol C Tables 4.2.6.8 and 6.1.1.4'
O O 0.0106 0.0060 'International Tables Vol C Tables 4.2.6.8 and 6.1.1.4'
S S 0.1246 0.1234 'International Tables Vol C Tables 4.2.6.8 and 6.1.1.4'

loop_
_geom_angle_atom_site_label_1
_geom_angle_atom_site_label_2
_geom_angle_atom_site_label_3
_geom_angle
_geom_angle_site_symmetry_1
_geom_angle_site_symmetry_3
N1 Ag N3 153.12(19) . 1_565
N1 Ag O1 114.3(4) . .
N3 Ag O1 92.0(4) 1_565 .
N1 Ag O1A 106.6(6) . .
N3 Ag O1A 98.0(5) 1_565 .
C4 S1 C7 101.6(3) . .
C15 S2 C14 103.2(3) . .
C22 S3 C21 101.9(3) . .
C4 N1 C1 116.0(6) . .
C4 N1 Ag 119.8(4) . .
C1 N1 Ag 122.0(5) . .
C4 N2 C3 115.7(6) . .
C15 N4 C18 115.5(6) . .
C15 N3 C16 116.6(6) . .
C15 N3 Ag 119.7(4) . 1_545
C16 N3 Ag 123.6(5) . 1_545
C22 N5 C23 115.6(6) . .
C22 N6 C25 115.5(6) . .
C2 C1 N1 119.2(7) . .
C2 C1 C5 124.0(8) . .
N1 C1 C5 116.9(7) . .
C1 C2 C3 121.0(7) . .
N2 C3 C2 120.3(7) . .
N2 C3 C6 116.3(8) . .
C2 C3 C6 123.4(8) . .
N2 C4 N1 127.6(6) . .
N2 C4 S1 119.3(5) . .
N1 C4 S1 113.1(5) . .
C8 C7 S1 109.4(4) . .
C9 C8 C13 119.3(6) . .
C9 C8 C7 120.5(6) . .
C13 C8 C7 120.2(6) . .
C8 C9 C10 121.5(6) . .
C11 C10 C9 118.1(6) . .
C11 C10 C21 120.6(6) . .
C9 C10 C21 121.2(6) . .
C10 C11 C12 121.9(6) . .
C13 C12 C11 118.2(6) . .
C13 C12 C14 121.6(6) . .
C11 C12 C14 120.2(6) . .
C12 C13 C8 121.0(6) . .
C12 C14 S2 108.6(4) . .
N4 C15 N3 127.3(6) . .
N4 C15 S2 119.8(5) . .
N3 C15 S2 112.8(5) . .
N3 C16 C17 120.2(6) . .
N3 C16 C19 117.2(6) . .
C17 C16 C19 122.6(6) . .
C18 C17 C16 119.1(6) . .
N4 C18 C17 121.2(7) . .
N4 C18 C20 116.0(6) . .
C17 C18 C20 122.8(6) . .
C10 C21 S3 114.5(4) . .
N6 C22 N5 128.1(6) . .
N6 C22 S3 118.8(5) . .
N5 C22 S3 113.2(5) . .
N5 C23 C24 120.9(6) . .
N5 C23 C26 116.5(7) . .
C24 C23 C26 122.6(7) . .
C25 C24 C23 118.5(6) . .
N6 C25 C24 121.5(6) . .
N6 C25 C27 115.9(7) . .
C24 C25 C27 122.7(7) . .
C28 O1 Ag 112.7(12) . .
O1 C28 O2 126.7(19) . .
O1 C28 C29 117.7(17) . .
O2 C28 C29 115.6(15) . .
F1 C29 F3 110.0(19) . .
F1 C29 F2 107.0(19) . .
F3 C29 F2 103.0(19) . .
F1 C29 C28 110.4(14) . .
F3 C29 C28 113.6(17) . .
F2 C29 C28 112.4(18) . .
C28A O1A Ag 100.2(17) . .
O2A C28A O1A 121(2) . .
O2A C28A C29A 119.0(19) . .
O1A C28A C29A 120(2) . .
F2A C29A F3A 114(2) . .
F2A C29A F1A 110.9(18) . .
F3A C29A F1A 105.9(19) . .
F2A C29A C28A 107.7(17) . .
F3A C29A C28A 106.7(18) . .
F1A C29A C28A 111.1(18) . .

loop_
_geom_bond_atom_site_label_1
_geom_bond_atom_site_label_2
_geom_bond_distance
_geom_bond_site_symmetry_2
Ag N1 2.206(5) .
Ag N3 2.239(5) 1_565
Ag O1 2.318(14) .
Ag O1A 2.55(2) .
S1 C4 1.764(7) .
S1 C7 1.800(6) .
S2 C15 1.759(6) .
S2 C14 1.829(6) .
S3 C22 1.765(6) .
S3 C21 1.819(6) .
N1 C4 1.345(8) .
N1 C1 1.372(9) .
N2 C4 1.321(8) .
N2 C3 1.359(9) .
N4 C15 1.335(8) .
N4 C18 1.351(8) .
N3 C15 1.341(8) .
N3 C16 1.342(7) .
N3 Ag 2.239(5) 1_545
N5 C22 1.337(7) .
N5 C23 1.340(8) .
N6 C22 1.328(7) .
N6 C25 1.352(8) .
C1 C2 1.360(10) .
C1 C5 1.496(10) .
C2 C3 1.372(10) .
C3 C6 1.495(10) .
C7 C8 1.514(8) .
C8 C9 1.374(8) .
C8 C13 1.391(8) .
C9 C10 1.394(8) .
C10 C11 1.388(8) .
C10 C21 1.503(8) .
C11 C12 1.393(8) .
C12 C13 1.391(8) .
C12 C14 1.503(8) .
C16 C17 1.387(9) .
C16 C19 1.503(9) .
C17 C18 1.379(9) .
C18 C20 1.504(9) .
C23 C24 1.399(9) .
C23 C26 1.499(9) .
C24 C25 1.363(9) .
C25 C27 1.505(9) .
F1 C29 1.286(18) .
F2 C29 1.301(19) .
F3 C29 1.288(18) .
O1 C28 1.182(15) .
O2 C28 1.222(16) .
C28 C29 1.539(17) .
F1A C29A 1.358(18) .
F2A C29A 1.348(17) .
F3A C29A 1.355(19) .
O1A C28A 1.202(17) .
O2A C28A 1.179(17) .
C28A C29A 1.533(18) .

loop_
_geom_torsion_atom_site_label_1
_geom_torsion_atom_site_label_2
_geom_torsion_atom_site_label_3
_geom_torsion_atom_site_label_4
_geom_torsion
_geom_torsion_site_symmetry_1
C4 N1 C1 C2 2.9(10) .
Ag N1 C1 C2 -160.1(6) .
C4 N1 C1 C5 -178.4(7) .
Ag N1 C1 C5 18.5(9) .
N1 C1 C2 C3 -0.2(12) .
C5 C1 C2 C3 -178.7(8) .
C4 N2 C3 C2 4.8(10) .
C4 N2 C3 C6 -175.7(6) .
C1 C2 C3 N2 -3.9(12) .
C1 C2 C3 C6 176.6(7) .
C3 N2 C4 N1 -1.9(10) .
C3 N2 C4 S1 -179.3(5) .
C1 N1 C4 N2 -2.0(10) .
Ag N1 C4 N2 161.5(5) .
C1 N1 C4 S1 175.6(5) .
Ag N1 C4 S1 -20.9(6) .
C7 S1 C4 N2 -8.7(6) .
C7 S1 C4 N1 173.5(5) .
C4 S1 C7 C8 -177.5(5) .
S1 C7 C8 C9 -98.8(6) .
S1 C7 C8 C13 79.9(7) .
C13 C8 C9 C10 0.8(9) .
C7 C8 C9 C10 179.5(5) .
C8 C9 C10 C11 -1.0(9) .
C8 C9 C10 C21 -178.8(6) .
C9 C10 C11 C12 0.4(9) .
C21 C10 C11 C12 178.3(5) .
C10 C11 C12 C13 0.2(9) .
C10 C11 C12 C14 179.5(6) .
C11 C12 C13 C8 -0.4(9) .
C14 C12 C13 C8 -179.6(6) .
C9 C8 C13 C12 -0.1(9) .
C7 C8 C13 C12 -178.8(6) .
C13 C12 C14 S2 86.2(6) .
C11 C12 C14 S2 -93.0(6) .
C15 S2 C14 C12 153.5(5) .
C18 N4 C15 N3 0.1(9) .
C18 N4 C15 S2 -178.0(4) .
C16 N3 C15 N4 0.3(9) .
Ag N3 C15 N4 176.0(5) 1_545
C16 N3 C15 S2 178.4(4) .
Ag N3 C15 S2 -5.9(6) 1_545
C14 S2 C15 N4 -6.4(6) .
C14 S2 C15 N3 175.3(4) .
C15 N3 C16 C17 -0.4(9) .
Ag N3 C16 C17 -175.9(5) 1_545
C15 N3 C16 C19 178.8(6) .
Ag N3 C16 C19 3.3(8) 1_545
N3 C16 C17 C18 0.2(10) .
C19 C16 C17 C18 -179.0(6) .
C15 N4 C18 C17 -0.3(9) .
C15 N4 C18 C20 179.7(6) .
C16 C17 C18 N4 0.2(10) .
C16 C17 C18 C20 -179.8(6) .
C11 C10 C21 S3 61.4(7) .
C9 C10 C21 S3 -120.9(6) .
C22 S3 C21 C10 74.5(5) .
C25 N6 C22 N5 -0.3(9) .
C25 N6 C22 S3 178.6(4) .
C23 N5 C22 N6 0.3(9) .
C23 N5 C22 S3 -178.6(4) .
C21 S3 C22 N6 6.3(6) .
C21 S3 C22 N5 -174.6(4) .
C22 N5 C23 C24 -0.6(9) .
C22 N5 C23 C26 177.2(6) .
N5 C23 C24 C25 0.9(10) .
C26 C23 C24 C25 -176.7(6) .
C22 N6 C25 C24 0.7(9) .
C22 N6 C25 C27 -179.1(6) .
C23 C24 C25 N6 -0.9(10) .
C23 C24 C25 C27 178.8(6) .
Ag O1 C28 O2 15(2) .
Ag O1 C28 C29 -166.3(12) .
O1 C28 C29 F1 79(2) .
O2 C28 C29 F1 -102(2) .
O1 C28 C29 F3 -45(2) .
O2 C28 C29 F3 134(2) .
O1 C28 C29 F2 -161(2) .
O2 C28 C29 F2 18(2) .
Ag O1A C28A O2A 7(2) .
Ag O1A C28A C29A -169.6(13) .
O2A C28A C29A F2A -157(2) .
O1A C28A C29A F2A 20(2) .
O2A C28A C29A F3A -34(3) .
O1A C28A C29A F3A 143(2) .
O2A C28A C29A F1A 81(3) .
O1A C28A C29A F1A -102(2) .
